data_4104013
loop_
_publ_author_name
'Shu-Dan Bian'
'Jian-Hua Jia'
'Quan-Ming Wang'

_publ_section_title
;
 High-Nuclearity Silver Clusters Templated by Carbonates Generated from
 Atmospheric Carbon Dioxide Fixation
;
_journal_name_full 'Journal of the American Chemical Society'
_journal_page_first 3422
_journal_page_last 3423
_journal_paper_doi 10.1021/ja8087696
_journal_volume 131
_journal_year 2009
_chemical_formula_sum 'C86 H126 Ag17 F3 O6 S'
_chemical_formula_weight 3178.72
_chemical_name_systematic
; 
 ? 
;
_space_group_IT_number 11
_symmetry_cell_setting monoclinic
_symmetry_space_group_name_Hall '-P 2yb'
_symmetry_space_group_name_H-M 'P 1 21/m 1'
_atom_sites_solution_hydrogens geom
_atom_sites_solution_primary direct
_atom_sites_solution_secondary difmap
_audit_creation_method SHELXL-97
_cell_angle_alpha 90.00
_cell_angle_beta 108.159(4)
_cell_angle_gamma 90.00
_cell_formula_units_Z 2
_cell_length_a 13.8153(5)
_cell_length_b 26.2742(7)
_cell_length_c 14.8383(6)
_cell_measurement_temperature 173(2)
_cell_volume 5117.8(3)
_computing_cell_refinement 'CrysAlis RED, Oxford Diffraction Ltd.'
_computing_data_collection 'CrysAlis CCD, Oxford Diffraction Ltd.'
_computing_data_reduction 'CrysAlis RED, Oxford Diffraction Ltd.'
_computing_structure_refinement 'SHELXL-97 (Sheldrick, 1997)'
_computing_structure_solution 'SHELXS-97 (Sheldrick, 1990)'
_diffrn_ambient_temperature 173(2)
_diffrn_measured_fraction_theta_full 0.983
_diffrn_measured_fraction_theta_max 0.860
_diffrn_measurement_device_type 'Oxford Gemini S Ultra'
_diffrn_radiation_monochromator graphite
_diffrn_radiation_source 'Enhance (Mo) X-ray Source'
_diffrn_radiation_type MoK\a
_diffrn_radiation_wavelength 0.71073
_diffrn_reflns_av_R_equivalents 0.0961
_diffrn_reflns_av_sigmaI/netI 0.2880
_diffrn_reflns_limit_h_max 18
_diffrn_reflns_limit_h_min -19
_diffrn_reflns_limit_k_max 37
_diffrn_reflns_limit_k_min -36
_diffrn_reflns_limit_l_max 20
_diffrn_reflns_limit_l_min -21
_diffrn_reflns_number 31617
_diffrn_reflns_theta_full 26.00
_diffrn_reflns_theta_max 30.86
_diffrn_reflns_theta_min 2.55
_exptl_absorpt_coefficient_mu 3.238
_exptl_absorpt_correction_T_max 0.8294
_exptl_absorpt_correction_T_min 0.5103
_exptl_absorpt_correction_type multi-scan
_exptl_absorpt_process_details
;
CrysAlis RED, Oxford Diffraction Ltd.,
Version 1.171.32.4 (release 27-04-2006 CrysAlis171 .NET)
(compiled Apr 27 2007,17:53:11)
empirical absorption correction using spherical harmonics,
 implemented in SCALE3 ABSPACK scaling algorithm.
;
_exptl_crystal_colour colorless
_exptl_crystal_density_diffrn 2.063
_exptl_crystal_density_method 'not measured'
_exptl_crystal_description prismatic
_exptl_crystal_F_000 3064
_exptl_crystal_size_max 0.24
_exptl_crystal_size_mid 0.14
_exptl_crystal_size_min 0.06
_refine_diff_density_max 2.067
_refine_diff_density_min -0.884
_refine_diff_density_rms 0.127
_refine_ls_extinction_method none
_refine_ls_goodness_of_fit_ref 0.682
_refine_ls_hydrogen_treatment constr
_refine_ls_matrix_type full
_refine_ls_number_parameters 535
_refine_ls_number_reflns 14144
_refine_ls_number_restraints 92
_refine_ls_restrained_S_all 0.701
_refine_ls_R_factor_all 0.2079
_refine_ls_R_factor_gt 0.0452
_refine_ls_shift/su_max 0.006
_refine_ls_shift/su_mean 0.000
_refine_ls_structure_factor_coef Fsqd
_refine_ls_weighting_details 'calc w=1/[\s^2^(Fo^2^)+(0.0217P)^2^+0.0000P] where P=(Fo^2^+2Fc^2^)/3'
_refine_ls_weighting_scheme calc
_refine_ls_wR_factor_gt 0.0648
_refine_ls_wR_factor_ref 0.0817
_reflns_number_gt 4178
_reflns_number_total 14144
_reflns_threshold_expression >2sigma(I)
_cod_data_source_file ja8087696_si_002_1.cif
_cod_data_source_block 1
_cod_database_code 4104013

loop_
_symmetry_equiv_pos_as_xyz
'x, y, z'
'-x, y+1/2, -z'
'-x, -y, -z'
'x, -y-1/2, z'

loop_
_atom_site_label
_atom_site_type_symbol
_atom_site_fract_x
_atom_site_fract_y
_atom_site_fract_z
_atom_site_U_iso_or_equiv
_atom_site_adp_type
_atom_site_occupancy
_atom_site_symmetry_multiplicity
_atom_site_calc_flag
_atom_site_refinement_flags
Ag1 Ag 0.29648(6) 0.2500 0.35496(7) 0.0416(2) Uani 1 2 d S
Ag2 Ag 0.45353(4) 0.31618(2) 0.47456(5) 0.04418(18) Uani 1 1 d .
Ag3 Ag 0.36961(5) 0.31582(2) 0.22809(5) 0.0519(2) Uani 1 1 d .
Ag4 Ag 0.50936(5) 0.38812(3) 0.35211(5) 0.0654(2) Uani 1 1 d .
Ag5 Ag 0.62724(6) 0.2500 0.58157(6) 0.0340(2) Uani 1 2 d S
Ag6 Ag 0.47762(6) 0.2500 0.12460(7) 0.0418(2) Uani 1 2 d S
Ag7 Ag 0.70129(5) 0.34988(3) 0.47944(5) 0.0584(2) Uani 1 1 d .
Ag8 Ag 0.61630(5) 0.34865(3) 0.22238(5) 0.0604(2) Uani 1 1 d .
Ag9 Ag 0.85889(8) 0.2500 0.49023(8) 0.0652(3) Uani 1 2 d S
Ag10 Ag 0.76959(10) 0.2500 0.21229(9) 0.0800(4) Uani 1 2 d S
Ag11 Ag 0.83086(5) 0.33266(2) 0.35223(5) 0.0528(2) Uani 1 1 d .
C1 C 0.6056(11) 0.2500 0.3502(11) 0.163(5) Uani 1 2 d SDU
O1 O 0.6781(9) 0.2500 0.4206(9) 0.182(5) Uani 1 2 d SDU
O2 O 0.6310(10) 0.2500 0.2793(10) 0.193(5) Uani 1 2 d SDU
O3 O 0.5192(8) 0.2500 0.3468(7) 0.150(5) Uani 1 2 d SDU
S1 S -0.0051(4) 0.4749(2) -0.0501(4) 0.0855(15) Uani 0.50 1 d P
O4 O 0.0590(6) 0.4944(3) -0.0915(6) 0.151(4) Uani 0.50 1 d P
O5 O 0.0248(6) 0.4325(3) -0.0025(8) 0.164(4) Uani 0.50 1 d P
O6 O -0.1036(4) 0.4766(2) -0.1041(5) 0.096(2) Uani 0.50 1 d P
C2 C -0.0051(4) 0.4749(2) -0.0501(4) 0.0855(15) Uani 0.50 1 d P
F1 F 0.0590(6) 0.4944(3) -0.0915(6) 0.151(4) Uani 0.50 1 d P
F2 F 0.0248(6) 0.4325(3) -0.0025(8) 0.164(4) Uani 0.50 1 d P
F3 F -0.1036(4) 0.4766(2) -0.1041(5) 0.096(2) Uani 0.50 1 d P
C11 C 0.3486(8) 0.2500 0.5024(9) 0.041(3) Uani 1 2 d SD
C12 C 0.3641(9) 0.2500 0.5886(10) 0.045(3) Uani 1 2 d SD
C13 C 0.3694(11) 0.2500 0.6873(10) 0.063(4) Uani 1 2 d SD
C14 C 0.4771(13) 0.2500 0.7506(13) 0.194(12) Uani 1 2 d S
H14A H 0.5113 0.2798 0.7385 0.291 Uiso 1 1 d R
H14B H 0.4781 0.2500 0.8154 0.291 Uiso 1 2 d SR
C15 C 0.3234(13) 0.2956(6) 0.7109(10) 0.301(14) Uani 1 1 d .
H15A H 0.2520 0.2976 0.6711 0.452 Uiso 1 1 calc R
H15B H 0.3602 0.3256 0.6997 0.452 Uiso 1 1 calc R
H15C H 0.3267 0.2944 0.7778 0.452 Uiso 1 1 calc R
C21 C 0.2499(7) 0.2500 0.2096(9) 0.037(3) Uani 1 2 d S
C22 C 0.2107(8) 0.2500 0.1230(10) 0.038(3) Uani 1 2 d S
C23 C 0.1544(12) 0.2500 0.0230(12) 0.090(5) Uani 1 2 d SU
C24 C 0.2126(12) 0.2500 -0.0443(11) 0.130(6) Uani 1 2 d SU
H24A H 0.2548 0.2798 -0.0327 0.195 Uiso 1 1 d R
H24C H 0.1693 0.2500 -0.1090 0.195 Uiso 1 2 d SR
C25 C 0.0838(11) 0.2945(5) -0.0064(12) 0.242(8) Uani 1 1 d U
H25A H 0.1230 0.3262 0.0084 0.362 Uiso 1 1 calc R
H25B H 0.0336 0.2937 0.0279 0.362 Uiso 1 1 calc R
H25C H 0.0485 0.2928 -0.0748 0.362 Uiso 1 1 calc R
C31 C 0.3641(6) 0.3737(3) 0.3525(6) 0.054(3) Uani 1 1 d .
C32 C 0.2747(8) 0.3776(3) 0.3431(6) 0.051(3) Uani 1 1 d .
C33 C 0.1636(7) 0.3868(3) 0.3328(8) 0.067(3) Uani 1 1 d .
C34 C 0.1426(7) 0.4431(3) 0.3272(9) 0.123(5) Uani 1 1 d .
H34A H 0.1556 0.4571 0.2709 0.185 Uiso 1 1 calc R
H34B H 0.1871 0.4597 0.3841 0.185 Uiso 1 1 calc R
H34C H 0.0712 0.4490 0.3230 0.185 Uiso 1 1 calc R
C35 C 0.1433(8) 0.3649(4) 0.4192(9) 0.110(4) Uani 1 1 d .
H35A H 0.1560 0.3281 0.4221 0.165 Uiso 1 1 calc R
H35B H 0.0722 0.3712 0.4153 0.165 Uiso 1 1 calc R
H35C H 0.1884 0.3811 0.4764 0.165 Uiso 1 1 calc R
C36 C 0.0982(7) 0.3617(4) 0.2450(9) 0.129(5) Uani 1 1 d .
H36A H 0.1124 0.3764 0.1897 0.194 Uiso 1 1 calc R
H36B H 0.0263 0.3671 0.2394 0.194 Uiso 1 1 calc R
H36C H 0.1128 0.3251 0.2481 0.194 Uiso 1 1 calc R
C41 C 0.6175(5) 0.3292(3) 0.5892(5) 0.035(2) Uani 1 1 d .
C42 C 0.6050(5) 0.3729(3) 0.6047(5) 0.037(2) Uani 1 1 d .
C43 C 0.5897(7) 0.4258(3) 0.6366(7) 0.054(2) Uani 1 1 d U
C44 C 0.6284(8) 0.4636(3) 0.5804(8) 0.100(4) Uani 1 1 d U
H44A H 0.5885 0.4609 0.5132 0.151 Uiso 1 1 calc R
H44B H 0.7002 0.4566 0.5881 0.151 Uiso 1 1 calc R
H44C H 0.6217 0.4981 0.6030 0.151 Uiso 1 1 calc R
C45 C 0.4823(8) 0.4367(3) 0.6186(9) 0.116(4) Uani 1 1 d U
H45A H 0.4543 0.4134 0.6556 0.174 Uiso 1 1 calc R
H45B H 0.4460 0.4323 0.5509 0.174 Uiso 1 1 calc R
H45C H 0.4743 0.4719 0.6370 0.174 Uiso 1 1 calc R
C46 C 0.6529(9) 0.4319(3) 0.7422(8) 0.119(4) Uani 1 1 d U
H46A H 0.6283 0.4078 0.7806 0.178 Uiso 1 1 calc R
H46B H 0.6456 0.4668 0.7629 0.178 Uiso 1 1 calc R
H46C H 0.7248 0.4251 0.7502 0.178 Uiso 1 1 calc R
C51 C 0.4590(6) 0.3296(3) 0.1157(6) 0.042(2) Uani 1 1 d .
C52 C 0.4285(6) 0.3714(3) 0.0984(6) 0.039(2) Uani 1 1 d .
C53 C 0.3862(7) 0.4230(3) 0.0648(7) 0.062(3) Uani 1 1 d U
C54 C 0.4651(7) 0.4632(3) 0.1077(7) 0.082(3) Uani 1 1 d U
H54A H 0.5245 0.4580 0.0861 0.123 Uiso 1 1 calc R
H54B H 0.4859 0.4607 0.1770 0.123 Uiso 1 1 calc R
H54C H 0.4361 0.4970 0.0879 0.123 Uiso 1 1 calc R
C55 C 0.2949(7) 0.4339(3) 0.0984(8) 0.104(4) Uani 1 1 d U
H55A H 0.2413 0.4088 0.0710 0.155 Uiso 1 1 calc R
H55B H 0.2689 0.4682 0.0780 0.155 Uiso 1 1 calc R
H55C H 0.3156 0.4319 0.1677 0.155 Uiso 1 1 calc R
C56 C 0.3597(9) 0.4248(3) -0.0417(8) 0.130(4) Uani 1 1 d U
H56A H 0.4209 0.4179 -0.0598 0.194 Uiso 1 1 calc R
H56B H 0.3334 0.4586 -0.0645 0.194 Uiso 1 1 calc R
H56C H 0.3077 0.3991 -0.0700 0.194 Uiso 1 1 calc R
C61 C 0.6525(7) 0.4107(3) 0.3509(6) 0.068(3) Uani 1 1 d .
C62 C 0.7160(6) 0.4412(3) 0.3457(6) 0.046(2) Uani 1 1 d .
C63 C 0.7894(7) 0.4805(3) 0.3394(8) 0.057(3) Uani 1 1 d U
C64 C 0.7453(8) 0.5301(4) 0.3313(11) 0.153(5) Uani 1 1 d U
H64A H 0.7231 0.5369 0.3867 0.229 Uiso 1 1 calc R
H64B H 0.6865 0.5319 0.2736 0.229 Uiso 1 1 calc R
H64C H 0.7960 0.5555 0.3279 0.229 Uiso 1 1 calc R
C65 C 0.8820(8) 0.4756(4) 0.4235(10) 0.158(6) Uani 1 1 d U
H65A H 0.8640 0.4819 0.4814 0.237 Uiso 1 1 calc R
H65B H 0.9332 0.5005 0.4189 0.237 Uiso 1 1 calc R
H65C H 0.9099 0.4412 0.4257 0.237 Uiso 1 1 calc R
C66 C 0.8263(10) 0.4710(4) 0.2573(9) 0.135(5) Uani 1 1 d U
H66A H 0.7694 0.4740 0.1984 0.202 Uiso 1 1 calc R
H66B H 0.8552 0.4367 0.2620 0.202 Uiso 1 1 calc R
H66C H 0.8789 0.4960 0.2572 0.202 Uiso 1 1 calc R
C71 C 0.8799(6) 0.3326(3) 0.4991(6) 0.044(2) Uani 1 1 d .
C72 C 0.9114(5) 0.3426(2) 0.5835(7) 0.035(2) Uani 1 1 d .
C73 C 0.9561(6) 0.3595(3) 0.6814(6) 0.046(2) Uani 1 1 d .
C74 C 0.9009(6) 0.3367(3) 0.7471(6) 0.067(3) Uani 1 1 d .
H74A H 0.8289 0.3465 0.7245 0.100 Uiso 1 1 calc R
H74B H 0.9320 0.3495 0.8117 0.100 Uiso 1 1 calc R
H74C H 0.9065 0.2995 0.7470 0.100 Uiso 1 1 calc R
C75 C 0.9495(7) 0.4164(3) 0.6843(7) 0.087(3) Uani 1 1 d .
H75A H 0.8778 0.4268 0.6620 0.130 Uiso 1 1 calc R
H75B H 0.9855 0.4314 0.6434 0.130 Uiso 1 1 calc R
H75C H 0.9807 0.4283 0.7496 0.130 Uiso 1 1 calc R
C76 C 1.0682(6) 0.3435(4) 0.7182(7) 0.093(4) Uani 1 1 d .
H76A H 1.0730 0.3063 0.7177 0.139 Uiso 1 1 calc R
H76B H 1.0985 0.3561 0.7831 0.139 Uiso 1 1 calc R
H76C H 1.1048 0.3580 0.6772 0.139 Uiso 1 1 calc R
C81 C 0.7834(7) 0.3323(3) 0.2068(7) 0.054(3) Uani 1 1 d .
C82 C 0.7596(6) 0.3412(3) 0.1207(7) 0.040(2) Uani 1 1 d .
C83 C 0.7361(7) 0.3558(3) 0.0188(6) 0.052(2) Uani 1 1 d .
C84 C 0.6386(8) 0.3328(4) -0.0403(8) 0.106(4) Uani 1 1 d .
H84A H 0.6439 0.2956 -0.0365 0.159 Uiso 1 1 calc R
H84B H 0.6244 0.3436 -0.1063 0.159 Uiso 1 1 calc R
H84C H 0.5831 0.3440 -0.0168 0.159 Uiso 1 1 calc R
C85 C 0.7266(8) 0.4138(3) 0.0122(7) 0.088(4) Uani 1 1 d .
H85A H 0.7904 0.4293 0.0511 0.131 Uiso 1 1 calc R
H85B H 0.6707 0.4248 0.0351 0.131 Uiso 1 1 calc R
H85C H 0.7126 0.4244 -0.0540 0.131 Uiso 1 1 calc R
C86 C 0.8227(8) 0.3397(4) -0.0138(8) 0.125(5) Uani 1 1 d .
H86A H 0.8296 0.3026 -0.0093 0.187 Uiso 1 1 calc R
H86B H 0.8856 0.3556 0.0262 0.187 Uiso 1 1 calc R
H86C H 0.8099 0.3503 -0.0798 0.187 Uiso 1 1 calc R

loop_
_atom_site_aniso_label
_atom_site_aniso_U_11
_atom_site_aniso_U_22
_atom_site_aniso_U_33
_atom_site_aniso_U_23
_atom_site_aniso_U_13
_atom_site_aniso_U_12
Ag1 0.0410(5) 0.0399(5) 0.0381(7) 0.000 0.0041(5) 0.000
Ag2 0.0339(4) 0.0472(4) 0.0459(5) 0.0039(3) 0.0044(3) -0.0063(3)
Ag3 0.0612(5) 0.0426(4) 0.0545(6) -0.0040(3) 0.0218(4) -0.0131(3)
Ag4 0.0586(5) 0.0893(5) 0.0448(5) 0.0010(4) 0.0112(4) -0.0416(4)
Ag5 0.0341(5) 0.0294(4) 0.0368(6) 0.000 0.0087(4) 0.000
Ag6 0.0529(6) 0.0308(5) 0.0374(7) 0.000 0.0078(5) 0.000
Ag7 0.0526(4) 0.0636(4) 0.0689(6) -0.0127(4) 0.0331(4) -0.0174(4)
Ag8 0.0533(4) 0.0668(5) 0.0535(6) 0.0086(4) 0.0055(4) -0.0165(4)
Ag9 0.0993(8) 0.0330(5) 0.0584(9) 0.000 0.0175(7) 0.000
Ag10 0.1463(11) 0.0291(5) 0.0837(10) 0.000 0.0636(9) 0.000
Ag11 0.0765(5) 0.0421(4) 0.0423(5) 0.0001(3) 0.0220(4) 0.0040(4)
C1 0.157(10) 0.273(9) 0.052(10) 0.000 0.024(9) 0.000
O1 0.162(10) 0.265(10) 0.109(11) 0.000 0.028(9) 0.000
O2 0.177(10) 0.271(11) 0.107(11) 0.000 0.008(9) 0.000
O3 0.084(8) 0.332(13) 0.032(7) 0.000 0.016(7) 0.000
S1 0.062(3) 0.116(4) 0.074(4) -0.015(3) 0.014(3) -0.006(3)
O4 0.115(6) 0.252(10) 0.103(8) -0.062(6) 0.059(6) -0.079(7)
O5 0.107(6) 0.098(6) 0.244(13) 0.006(7) -0.009(7) 0.005(5)
O6 0.065(4) 0.138(5) 0.069(6) -0.026(4) -0.002(4) -0.006(4)
C2 0.062(3) 0.116(4) 0.074(4) -0.015(3) 0.014(3) -0.006(3)
F1 0.115(6) 0.252(10) 0.103(8) -0.062(6) 0.059(6) -0.079(7)
F2 0.107(6) 0.098(6) 0.244(13) 0.006(7) -0.009(7) 0.005(5)
F3 0.065(4) 0.138(5) 0.069(6) -0.026(4) -0.002(4) -0.006(4)
C11 0.043(7) 0.035(7) 0.045(9) 0.000 0.016(7) 0.000
C12 0.052(8) 0.030(7) 0.065(11) 0.000 0.038(8) 0.000
C13 0.072(10) 0.094(10) 0.032(10) 0.000 0.029(9) 0.000
C14 0.101(15) 0.45(4) 0.042(15) 0.000 0.035(13) 0.000
C15 0.42(3) 0.44(3) 0.072(15) 0.050(14) 0.115(18) 0.32(2)
C21 0.034(7) 0.025(6) 0.038(9) 0.000 -0.010(6) 0.000
C22 0.044(7) 0.008(5) 0.054(10) 0.000 0.003(7) 0.000
C23 0.092(11) 0.115(10) 0.036(10) 0.000 -0.021(8) 0.000
C24 0.118(13) 0.219(15) 0.037(11) 0.000 0.002(9) 0.000
C25 0.263(15) 0.242(14) 0.124(14) -0.032(11) -0.079(12) 0.152(11)
C31 0.040(5) 0.060(6) 0.049(7) -0.012(5) -0.007(5) -0.010(5)
C32 0.071(7) 0.024(4) 0.047(7) -0.002(4) 0.004(5) -0.013(5)
C33 0.053(6) 0.041(6) 0.103(11) 0.000(6) 0.020(7) -0.002(5)
C34 0.091(9) 0.072(8) 0.200(17) -0.008(9) 0.037(10) 0.023(7)
C35 0.072(8) 0.115(9) 0.166(14) 0.038(9) 0.070(9) 0.035(7)
C36 0.041(6) 0.149(11) 0.174(15) -0.075(10) -0.001(8) 0.010(7)
C41 0.035(5) 0.034(4) 0.028(5) 0.001(4) -0.002(4) -0.005(4)
C42 0.037(5) 0.044(5) 0.024(5) 0.004(4) 0.002(4) 0.001(4)
C43 0.065(6) 0.037(5) 0.061(7) -0.017(5) 0.023(5) 0.000(5)
C44 0.136(9) 0.043(6) 0.123(10) -0.014(6) 0.040(8) 0.018(6)
C45 0.096(8) 0.068(7) 0.176(12) -0.051(7) 0.029(8) 0.022(6)
C46 0.187(11) 0.078(7) 0.053(8) -0.031(6) -0.018(8) 0.044(7)
C51 0.052(5) 0.027(4) 0.045(6) -0.006(4) 0.013(5) -0.008(4)
C52 0.051(5) 0.035(5) 0.027(6) 0.001(4) 0.009(4) 0.002(4)
C53 0.071(6) 0.039(5) 0.075(7) 0.020(5) 0.021(6) 0.015(5)
C54 0.098(7) 0.040(5) 0.102(9) 0.023(6) 0.025(7) 0.006(5)
C55 0.091(8) 0.073(6) 0.153(11) 0.053(7) 0.048(8) 0.044(6)
C56 0.214(11) 0.068(7) 0.068(9) 0.035(7) -0.011(9) 0.053(7)
C61 0.080(7) 0.087(7) 0.025(6) -0.010(5) -0.003(5) -0.048(6)
C62 0.056(6) 0.048(5) 0.029(6) -0.015(4) 0.006(5) -0.001(5)
C63 0.047(5) 0.041(5) 0.102(8) 0.006(5) 0.053(5) -0.010(5)
C64 0.087(8) 0.104(9) 0.273(16) 0.016(10) 0.063(10) -0.017(7)
C65 0.099(9) 0.171(10) 0.161(13) 0.082(10) -0.022(9) -0.086(8)
C66 0.154(10) 0.128(9) 0.152(12) -0.039(8) 0.091(9) -0.087(8)
C71 0.057(6) 0.034(5) 0.041(7) -0.007(4) 0.015(5) 0.009(4)
C72 0.034(5) 0.016(4) 0.056(7) -0.001(4) 0.016(5) 0.003(4)
C73 0.040(5) 0.047(5) 0.043(7) 0.004(5) -0.001(5) 0.002(4)
C74 0.063(6) 0.074(6) 0.060(8) 0.018(6) 0.016(6) -0.009(5)
C75 0.112(9) 0.082(7) 0.056(9) -0.022(6) 0.012(7) -0.037(6)
C76 0.055(6) 0.144(9) 0.060(9) 0.032(7) -0.011(5) 0.004(6)
C81 0.089(7) 0.036(5) 0.049(7) 0.000(5) 0.038(6) 0.006(5)
C82 0.048(5) 0.019(4) 0.055(7) -0.006(4) 0.019(5) -0.006(4)
C83 0.074(7) 0.053(6) 0.038(7) 0.012(5) 0.028(6) 0.008(5)
C84 0.140(10) 0.108(9) 0.063(10) 0.023(7) 0.022(8) -0.026(8)
C85 0.169(11) 0.047(6) 0.053(8) 0.018(5) 0.043(8) 0.012(6)
C86 0.140(11) 0.183(12) 0.087(11) 0.037(9) 0.088(10) 0.074(10)

loop_
_atom_type_symbol
_atom_type_description
_atom_type_scat_dispersion_real
_atom_type_scat_dispersion_imag
_atom_type_scat_source
C C 0.0033 0.0016 'International Tables Vol C Tables 4.2.6.8 and 6.1.1.4'
H H 0.0000 0.0000 'International Tables Vol C Tables 4.2.6.8 and 6.1.1.4'
O O 0.0106 0.0060 'International Tables Vol C Tables 4.2.6.8 and 6.1.1.4'
F F 0.0171 0.0103 'International Tables Vol C Tables 4.2.6.8 and 6.1.1.4'
S S 0.1246 0.1234 'International Tables Vol C Tables 4.2.6.8 and 6.1.1.4'
Ag Ag -0.8971 1.1015 'International Tables Vol C Tables 4.2.6.8 and 6.1.1.4'

loop_
_geom_angle_atom_site_label_1
_geom_angle_atom_site_label_2
_geom_angle_atom_site_label_3
_geom_angle
_geom_angle_site_symmetry_1
_geom_angle_site_symmetry_3
C21 Ag1 C11 178.2(4) . .
C21 Ag1 Ag2 124.85(19) . .
C11 Ag1 Ag2 53.9(2) . .
C21 Ag1 Ag2 124.85(19) . 4_565
C11 Ag1 Ag2 53.9(2) . 4_565
Ag2 Ag1 Ag2 73.32(3) . 4_565
C21 Ag1 Ag3 52.24(19) . 4_565
C11 Ag1 Ag3 126.5(2) . 4_565
Ag2 Ag1 Ag3 113.57(3) . 4_565
Ag2 Ag1 Ag3 72.62(2) 4_565 4_565
C21 Ag1 Ag3 52.24(19) . .
C11 Ag1 Ag3 126.5(2) . .
Ag2 Ag1 Ag3 72.62(2) . .
Ag2 Ag1 Ag3 113.57(3) 4_565 .
Ag3 Ag1 Ag3 71.60(3) 4_565 .
C11 Ag2 C31 113.3(3) . .
C11 Ag2 C41 118.2(3) . .
C31 Ag2 C41 126.9(3) . .
C11 Ag2 Ag4 152.1(3) . .
C31 Ag2 Ag4 44.3(2) . .
C41 Ag2 Ag4 88.55(17) . .
C11 Ag2 Ag1 44.9(3) . .
C31 Ag2 Ag1 78.73(19) . .
C41 Ag2 Ag1 151.39(17) . .
Ag4 Ag2 Ag1 107.56(3) . .
C11 Ag2 Ag5 85.1(2) . .
C31 Ag2 Ag5 155.7(2) . .
C41 Ag2 Ag5 44.00(17) . .
Ag4 Ag2 Ag5 112.79(3) . .
Ag1 Ag2 Ag5 107.39(2) . .
C21 Ag3 C51 121.9(3) . .
C21 Ag3 C31 111.4(3) . .
C51 Ag3 C31 125.8(3) . .
C21 Ag3 Ag4 148.9(3) . .
C51 Ag3 Ag4 87.53(17) . .
C31 Ag3 Ag4 43.8(2) . .
C21 Ag3 Ag1 43.6(3) . .
C51 Ag3 Ag1 152.33(18) . .
C31 Ag3 Ag1 77.5(2) . .
Ag4 Ag3 Ag1 105.64(3) . .
C21 Ag3 Ag6 87.7(2) . .
C51 Ag3 Ag6 44.21(18) . .
C31 Ag3 Ag6 153.5(2) . .
Ag4 Ag3 Ag6 111.18(3) . .
Ag1 Ag3 Ag6 108.17(2) . .
C31 Ag4 C61 174.0(4) . .
C31 Ag4 Ag2 54.7(2) . .
C61 Ag4 Ag2 129.5(3) . .
C31 Ag4 Ag7 129.1(2) . .
C61 Ag4 Ag7 54.9(3) . .
Ag2 Ag4 Ag7 74.57(2) . .
C31 Ag4 Ag3 54.8(2) . .
C61 Ag4 Ag3 128.8(2) . .
Ag2 Ag4 Ag3 73.54(2) . .
Ag7 Ag4 Ag3 118.31(3) . .
C31 Ag4 Ag8 128.8(2) . .
C61 Ag4 Ag8 54.7(2) . .
Ag2 Ag4 Ag8 117.76(3) . .
Ag7 Ag4 Ag8 76.28(3) . .
Ag3 Ag4 Ag8 74.19(3) . .
C41 Ag5 C41 168.9(4) . 4_565
C41 Ag5 Ag2 123.61(19) . 4_565
C41 Ag5 Ag2 52.78(19) 4_565 4_565
C41 Ag5 Ag2 52.78(19) . .
C41 Ag5 Ag2 123.61(19) 4_565 .
Ag2 Ag5 Ag2 71.16(3) 4_565 .
C41 Ag5 Ag7 147.1(2) . 4_565
C41 Ag5 Ag7 43.8(2) 4_565 4_565
Ag2 Ag5 Ag7 67.123(19) 4_565 4_565
Ag2 Ag5 Ag7 121.60(3) . 4_565
C41 Ag5 Ag7 43.8(2) . .
C41 Ag5 Ag7 147.1(2) 4_565 .
Ag2 Ag5 Ag7 121.60(3) 4_565 .
Ag2 Ag5 Ag7 67.123(19) . .
Ag7 Ag5 Ag7 103.31(3) 4_565 .
C51 Ag6 C51 166.4(4) . 4_565
C51 Ag6 O2 96.0(2) . .
C51 Ag6 O2 96.0(2) 4_565 .
C51 Ag6 Ag3 52.4(2) . .
C51 Ag6 Ag3 122.3(2) 4_565 .
O2 Ag6 Ag3 86.9(2) . .
C51 Ag6 Ag3 122.3(2) . 4_565
C51 Ag6 Ag3 52.4(2) 4_565 4_565
O2 Ag6 Ag3 86.9(2) . 4_565
Ag3 Ag6 Ag3 70.38(3) . 4_565
C51 Ag6 Ag8 44.4(2) . .
C51 Ag6 Ag8 148.8(2) 4_565 .
O2 Ag6 Ag8 53.49(6) . .
Ag3 Ag6 Ag8 68.49(2) . .
Ag3 Ag6 Ag8 122.96(3) 4_565 .
C51 Ag6 Ag8 148.8(2) . 4_565
C51 Ag6 Ag8 44.4(2) 4_565 4_565
O2 Ag6 Ag8 53.49(6) . 4_565
Ag3 Ag6 Ag8 122.96(3) . 4_565
Ag3 Ag6 Ag8 68.49(2) 4_565 4_565
Ag8 Ag6 Ag8 104.39(3) . 4_565
C41 Ag7 C61 128.8(3) . .
C41 Ag7 C71 125.2(3) . .
C61 Ag7 C71 103.9(3) . .
C41 Ag7 C42 26.56(19) . .
C61 Ag7 C42 108.8(3) . .
C71 Ag7 C42 131.6(3) . .
C41 Ag7 Ag4 89.08(18) . .
C61 Ag7 Ag4 44.5(2) . .
C71 Ag7 Ag4 145.6(2) . .
C42 Ag7 Ag4 79.82(16) . .
C41 Ag7 Ag11 157.15(18) . .
C61 Ag7 Ag11 71.3(2) . .
C71 Ag7 Ag11 43.1(2) . .
C42 Ag7 Ag11 172.79(16) . .
Ag4 Ag7 Ag11 104.11(3) . .
C41 Ag7 Ag5 38.21(18) . .
C61 Ag7 Ag5 145.7(2) . .
C71 Ag7 Ag5 103.92(18) . .
C42 Ag7 Ag5 64.78(17) . .
Ag4 Ag7 Ag5 102.67(2) . .
Ag11 Ag7 Ag5 119.42(3) . .
C51 Ag8 C81 128.0(3) . .
C51 Ag8 C61 126.9(3) . .
C81 Ag8 C61 102.9(3) . .
C51 Ag8 Ag4 88.15(19) . .
C81 Ag8 Ag4 143.8(2) . .
C61 Ag8 Ag4 43.8(2) . .
C51 Ag8 Ag11 159.09(19) . .
C81 Ag8 Ag11 42.5(2) . .
C61 Ag8 Ag11 70.9(2) . .
Ag4 Ag8 Ag11 102.93(3) . .
C51 Ag8 Ag6 39.69(18) . .
C81 Ag8 Ag6 105.04(19) . .
C61 Ag8 Ag6 145.4(2) . .
Ag4 Ag8 Ag6 102.92(3) . .
Ag11 Ag8 Ag6 119.62(3) . .
C51 Ag8 Ag10 105.79(19) . .
C81 Ag8 Ag10 39.91(18) . .
C61 Ag8 Ag10 124.7(2) . .
Ag4 Ag8 Ag10 138.17(3) . .
Ag11 Ag8 Ag10 54.37(3) . .
Ag6 Ag8 Ag10 70.25(3) . .
C71 Ag9 C71 165.3(4) . 4_565
C71 Ag9 O1 97.3(2) . .
C71 Ag9 O1 97.3(2) 4_565 .
C71 Ag9 Ag11 139.9(2) . 4_565
C71 Ag9 Ag11 45.0(2) 4_565 4_565
O1 Ag9 Ag11 78.8(2) . 4_565
C71 Ag9 Ag11 45.0(2) . .
C71 Ag9 Ag11 139.9(2) 4_565 .
O1 Ag9 Ag11 78.8(2) . .
Ag11 Ag9 Ag11 95.82(4) 4_565 .
C81 Ag10 C81 167.9(4) 4_565 .
C81 Ag10 O2 96.1(2) 4_565 .
C81 Ag10 O2 96.1(2) . .
C81 Ag10 Ag11 138.7(3) 4_565 .
C81 Ag10 Ag11 44.2(3) . .
O2 Ag10 Ag11 78.5(2) . .
C81 Ag10 Ag11 44.2(3) 4_565 4_565
C81 Ag10 Ag11 138.7(3) . 4_565
O2 Ag10 Ag11 78.5(2) . 4_565
Ag11 Ag10 Ag11 95.20(4) . 4_565
C81 Ag10 Ag8 45.8(2) 4_565 4_565
C81 Ag10 Ag8 145.9(2) . 4_565
O2 Ag10 Ag8 52.71(9) . 4_565
Ag11 Ag10 Ag8 125.56(4) . 4_565
Ag11 Ag10 Ag8 56.55(2) 4_565 4_565
C81 Ag10 Ag8 145.9(2) 4_565 .
C81 Ag10 Ag8 45.8(2) . .
O2 Ag10 Ag8 52.71(9) . .
Ag11 Ag10 Ag8 56.55(2) . .
Ag11 Ag10 Ag8 125.56(4) 4_565 .
Ag8 Ag10 Ag8 100.15(4) 4_565 .
C81 Ag11 C71 179.5(3) . .
C81 Ag11 Ag9 131.4(2) . .
C71 Ag11 Ag9 48.3(2) . .
C81 Ag11 Ag10 47.6(2) . .
C71 Ag11 Ag10 132.1(2) . .
Ag9 Ag11 Ag10 83.81(3) . .
C81 Ag11 Ag7 127.0(2) . .
C71 Ag11 Ag7 53.4(2) . .
Ag9 Ag11 Ag7 69.39(3) . .
Ag10 Ag11 Ag7 117.17(3) . .
C81 Ag11 Ag8 53.2(2) . .
C71 Ag11 Ag8 127.3(2) . .
Ag9 Ag11 Ag8 116.06(3) . .
Ag10 Ag11 Ag8 69.08(3) . .
Ag7 Ag11 Ag8 73.86(2) . .
O3 C1 O1 126.5(14) . .
O3 C1 O2 121.9(14) . .
O1 C1 O2 111.6(13) . .
C1 O1 Ag9 148.5(11) . .
C1 O2 Ag10 147.2(11) . .
C1 O2 Ag6 113.0(10) . .
Ag10 O2 Ag6 99.8(5) . .
O5 S1 O4 115.7(7) . .
O5 S1 O6 116.0(6) . .
O4 S1 O6 113.9(7) . .
O5 S1 C2 103.2(7) . 3_565
O4 S1 C2 101.0(5) . 3_565
O6 S1 C2 104.4(5) . 3_565
O5 S1 S1 103.2(7) . 3_565
O4 S1 S1 101.0(5) . 3_565
O6 S1 S1 104.4(5) . 3_565
C2 S1 S1 0.0(4) 3_565 3_565
C12 C11 Ag1 170.4(10) . .
C12 C11 Ag2 105.2(6) . 4_565
Ag1 C11 Ag2 81.2(4) . 4_565
C12 C11 Ag2 105.2(6) . .
Ag1 C11 Ag2 81.2(4) . .
Ag2 C11 Ag2 93.8(4) 4_565 .
C11 C12 C13 173.1(14) . .
C12 C13 C15 110.9(8) . .
C12 C13 C15 110.9(8) . 4_565
C15 C13 C15 111.5(17) . 4_565
C12 C13 C14 111.2(12) . .
C15 C13 C14 106.0(10) . .
C15 C13 C14 106.0(10) 4_565 .
C22 C21 Ag1 172.6(9) . .
C22 C21 Ag3 100.8(6) . .
Ag1 C21 Ag3 84.1(3) . .
C22 C21 Ag3 100.8(6) . 4_565
Ag1 C21 Ag3 84.1(3) . 4_565
Ag3 C21 Ag3 94.8(3) . 4_565
C21 C22 C23 174.0(12) . .
C22 C23 C24 117.8(14) . .
C22 C23 C25 113.1(11) . 4_565
C24 C23 C25 104.3(12) . 4_565
C22 C23 C25 113.1(11) . .
C24 C23 C25 104.3(12) . .
C25 C23 C25 102.6(16) 4_565 .
C32 C31 Ag4 163.2(8) . .
C32 C31 Ag2 114.3(7) . .
Ag4 C31 Ag2 81.0(3) . .
C32 C31 Ag3 104.0(6) . .
Ag4 C31 Ag3 81.4(3) . .
Ag2 C31 Ag3 92.8(3) . .
C31 C32 C33 175.6(8) . .
C36 C33 C34 109.4(9) . .
C36 C33 C35 110.6(9) . .
C34 C33 C35 109.7(9) . .
C36 C33 C32 109.7(8) . .
C34 C33 C32 109.6(7) . .
C35 C33 C32 107.7(9) . .
C42 C41 Ag5 169.5(7) . .
C42 C41 Ag7 92.4(5) . .
Ag5 C41 Ag7 98.0(3) . .
C42 C41 Ag2 96.5(6) . .
Ag5 C41 Ag2 83.2(2) . .
Ag7 C41 Ag2 95.9(3) . .
C41 C42 C43 172.7(8) . .
C41 C42 Ag7 61.0(5) . .
C43 C42 Ag7 125.3(5) . .
C45 C43 C44 106.7(8) . .
C45 C43 C42 111.1(7) . .
C44 C43 C42 109.1(7) . .
C45 C43 C46 112.8(8) . .
C44 C43 C46 108.0(8) . .
C42 C43 C46 109.0(7) . .
C52 C51 Ag6 165.8(7) . .
C52 C51 Ag8 98.3(6) . .
Ag6 C51 Ag8 95.9(3) . .
C52 C51 Ag3 93.8(6) . .
Ag6 C51 Ag3 83.4(3) . .
Ag8 C51 Ag3 97.8(3) . .
C51 C52 C53 173.6(9) . .
C52 C53 C56 108.6(8) . .
C52 C53 C54 109.7(7) . .
C56 C53 C54 109.1(8) . .
C52 C53 C55 109.8(7) . .
C56 C53 C55 112.5(9) . .
C54 C53 C55 107.1(8) . .
C62 C61 Ag4 154.9(8) . .
C62 C61 Ag7 117.3(7) . .
Ag4 C61 Ag7 80.6(3) . .
C62 C61 Ag8 111.7(7) . .
Ag4 C61 Ag8 81.5(3) . .
Ag7 C61 Ag8 96.6(3) . .
C61 C62 C63 176.9(9) . .
C64 C63 C62 111.2(8) . .
C64 C63 C66 109.4(10) . .
C62 C63 C66 110.8(8) . .
C64 C63 C65 112.5(10) . .
C62 C63 C65 108.4(8) . .
C66 C63 C65 104.4(9) . .
C72 C71 Ag11 167.3(7) . .
C72 C71 Ag9 105.9(6) . .
Ag11 C71 Ag9 86.8(3) . .
C72 C71 Ag7 96.2(5) . .
Ag11 C71 Ag7 83.5(3) . .
Ag9 C71 Ag7 93.9(3) . .
C71 C72 C73 173.0(8) . .
C72 C73 C75 108.8(7) . .
C72 C73 C76 109.8(7) . .
C75 C73 C76 109.1(7) . .
C72 C73 C74 111.9(7) . .
C75 C73 C74 108.9(7) . .
C76 C73 C74 108.4(7) . .
C82 C81 Ag11 168.5(7) . .
C82 C81 Ag10 103.2(6) . .
Ag11 C81 Ag10 88.2(3) . .
C82 C81 Ag8 96.3(6) . .
Ag11 C81 Ag8 84.3(3) . .
Ag10 C81 Ag8 94.3(3) . .
C81 C82 C83 175.3(9) . .
C86 C83 C84 111.4(9) . .
C86 C83 C82 108.3(7) . .
C84 C83 C82 111.2(8) . .
C86 C83 C85 109.0(8) . .
C84 C83 C85 108.8(8) . .
C82 C83 C85 108.0(7) . .

loop_
_geom_bond_atom_site_label_1
_geom_bond_atom_site_label_2
_geom_bond_distance
_geom_bond_site_symmetry_2
Ag1 C21 2.050(12) .
Ag1 C11 2.080(13) .
Ag1 Ag2 2.9120(9) .
Ag1 Ag2 2.9120(9) 4_565
Ag1 Ag3 2.9564(10) 4_565
Ag1 Ag3 2.9564(10) .
Ag2 C11 2.381(7) .
Ag2 C31 2.387(9) .
Ag2 C41 2.396(7) .
Ag2 Ag4 2.8884(9) .
Ag2 Ag5 2.9881(9) .
Ag3 C21 2.349(7) .
Ag3 C51 2.392(8) .
Ag3 C31 2.411(9) .
Ag3 Ag4 2.9169(9) .
Ag3 Ag6 3.0006(10) .
Ag4 C31 2.044(9) .
Ag4 C61 2.070(9) .
Ag4 Ag7 2.9133(10) .
Ag4 Ag8 2.9558(11) .
Ag5 C41 2.090(7) .
Ag5 C41 2.090(7) 4_565
Ag5 Ag2 2.9881(9) 4_565
Ag5 Ag7 3.3461(8) 4_565
Ag5 Ag7 3.3461(8) .
Ag6 C51 2.106(7) .
Ag6 C51 2.106(7) 4_565
Ag6 O2 2.594(13) .
Ag6 Ag3 3.0006(10) 4_565
Ag6 Ag8 3.2805(9) .
Ag6 Ag8 3.2805(9) 4_565
Ag7 C41 2.338(7) .
Ag7 C61 2.418(9) .
Ag7 C71 2.436(8) .
Ag7 C42 2.670(8) .
Ag7 Ag11 3.0131(9) .
Ag8 C51 2.309(8) .
Ag8 C81 2.429(8) .
Ag8 C61 2.439(9) .
Ag8 Ag11 3.0192(10) .
Ag8 Ag10 3.3798(10) .
Ag9 C71 2.187(7) .
Ag9 C71 2.187(7) 4_565
Ag9 O1 2.387(13) .
Ag9 Ag11 2.9268(10) 4_565
Ag9 Ag11 2.9268(10) .
Ag10 C81 2.174(8) 4_565
Ag10 C81 2.174(8) .
Ag10 O2 2.416(13) .
Ag10 Ag11 2.9411(11) .
Ag10 Ag11 2.9411(11) 4_565
Ag10 Ag8 3.3798(10) 4_565
Ag11 C81 2.050(10) .
Ag11 C71 2.071(9) .
C1 O3 1.179(12) .
C1 O1 1.201(13) .
C1 O2 1.209(13) .
S1 O5 1.313(8) .
S1 O4 1.328(7) .
S1 O6 1.348(7) .
S1 C2 1.961(10) 3_565
S1 S1 1.961(10) 3_565
C11 C12 1.229(15) .
C11 Ag2 2.381(7) 4_565
C12 C13 1.444(17) .
C13 C15 1.449(13) .
C13 C15 1.449(13) 4_565
C13 C14 1.49(2) .
C21 C22 1.229(14) .
C21 Ag3 2.349(7) 4_565
C22 C23 1.444(17) .
C23 C24 1.464(19) .
C23 C25 1.499(13) 4_565
C23 C25 1.499(13) .
C31 C32 1.203(10) .
C32 C33 1.514(12) .
C33 C36 1.488(13) .
C33 C34 1.504(11) .
C33 C35 1.510(13) .
C41 C42 1.195(8) .
C42 C43 1.504(10) .
C43 C45 1.452(11) .
C43 C44 1.499(11) .
C43 C46 1.546(12) .
C51 C52 1.175(8) .
C52 C53 1.500(10) .
C53 C56 1.508(13) .
C53 C54 1.509(11) .
C53 C55 1.521(11) .
C61 C62 1.209(10) .
C62 C63 1.470(10) .
C63 C64 1.428(11) .
C63 C66 1.481(13) .
C63 C65 1.489(14) .
C71 C72 1.219(10) .
C72 C73 1.459(11) .
C73 C75 1.500(10) .
C73 C76 1.531(10) .
C73 C74 1.535(10) .
C81 C82 1.239(11) .
C82 C83 1.494(12) .
C83 C86 1.485(10) .
C83 C84 1.488(12) .
C83 C85 1.529(10) .
